data_1507367
loop_
_publ_author_name
'Lautens, Mark'
'Fang, Yuan-Qing'

_publ_section_title
;
 Synthesis of novel tetracycles via an intramolecular Heck reaction with
 anti-hydride elimination.
;
_journal_issue 20
_journal_name_full 'Organic letters'
_journal_page_first 3679
_journal_page_last 3682
_journal_paper_doi 10.1021/ol035354k
_journal_volume 5
_journal_year 2003
_chemical_formula_sum 'C27 H32 O4 Si'
_chemical_formula_weight 448.62
_chemical_name_systematic
; 
 ? 
;
_space_group_IT_number 2
_symmetry_cell_setting triclinic
_symmetry_space_group_name_Hall '-P 1'
_symmetry_space_group_name_H-M 'P -1'
_atom_sites_solution_hydrogens geom
_atom_sites_solution_primary direct
_atom_sites_solution_secondary difmap
_audit_creation_method SHELXL-97
_cell_angle_alpha 64.279(4)
_cell_angle_beta 81.104(4)
_cell_angle_gamma 89.857(5)
_cell_formula_units_Z 2
_cell_length_a 7.6820(5)
_cell_length_b 12.9900(10)
_cell_length_c 13.6960(9)
_cell_measurement_reflns_used 14283
_cell_measurement_temperature 150(1)
_cell_measurement_theta_max 27.5
_cell_measurement_theta_min 2.6
_cell_volume 1213.27(15)
_computing_cell_refinement 'Denzo-SMN (Otwinowski & Minor, 1997)'
_computing_data_collection 'Collect (Nonius BV, 1997-2002)'
_computing_data_reduction Denzo-SMN
_computing_molecular_graphics 'SHELXTL V6.12'
_computing_publication_material 'SHELXTL V6.12'
_computing_structure_refinement 'SHELXTL V6.12'
_computing_structure_solution 'SHELXTL V6.12 (Sheldrick, 2001)'
_diffrn_ambient_temperature 150(2)
_diffrn_detector_area_resol_mean 9
_diffrn_measured_fraction_theta_full 0.998
_diffrn_measured_fraction_theta_max 0.988
_diffrn_measurement_device_type 'Nonius Kappa-CCD'
_diffrn_measurement_method '\f scans and \w scans with \k offsets'
_diffrn_radiation_monochromator graphite
_diffrn_radiation_source 'fine-focus sealed tube'
_diffrn_radiation_type MoK\a
_diffrn_radiation_wavelength 0.71073
_diffrn_reflns_av_R_equivalents 0.0636
_diffrn_reflns_av_sigmaI/netI 0.0787
_diffrn_reflns_limit_h_max 9
_diffrn_reflns_limit_h_min -9
_diffrn_reflns_limit_k_max 16
_diffrn_reflns_limit_k_min -16
_diffrn_reflns_limit_l_max 17
_diffrn_reflns_limit_l_min -16
_diffrn_reflns_number 13169
_diffrn_reflns_theta_full 25.00
_diffrn_reflns_theta_max 27.56
_diffrn_reflns_theta_min 2.69
_diffrn_standards_decay_% 0
_diffrn_standards_number 0
_exptl_absorpt_coefficient_mu 0.127
_exptl_absorpt_correction_T_max 0.769
_exptl_absorpt_correction_T_min 0.703
_exptl_absorpt_correction_type multi-scan
_exptl_absorpt_process_details
; 
multi-scan from symmetry-related measurements 
 Sortav (Blessing 1995) 
;
_exptl_crystal_colour colourless
_exptl_crystal_density_diffrn 1.228
_exptl_crystal_density_method 'not measured'
_exptl_crystal_description 'irregular block'
_exptl_crystal_F_000 480
_exptl_crystal_size_max 0.30
_exptl_crystal_size_mid 0.26
_exptl_crystal_size_min 0.16
_refine_diff_density_max 0.216
_refine_diff_density_min -0.436
_refine_diff_density_rms 0.057
_refine_ls_extinction_coef 0.015(4)
_refine_ls_extinction_expression Fc^*^=kFc[1+0.001xFc^2^\l^3^/sin(2\q)]^-1/4^
_refine_ls_extinction_method SHELXL
_refine_ls_goodness_of_fit_ref 1.025
_refine_ls_hydrogen_treatment constr
_refine_ls_matrix_type full
_refine_ls_number_parameters 327
_refine_ls_number_reflns 5527
_refine_ls_number_restraints 6
_refine_ls_restrained_S_all 1.024
_refine_ls_R_factor_all 0.0987
_refine_ls_R_factor_gt 0.0524
_refine_ls_shift/su_max 0.000
_refine_ls_shift/su_mean 0.000
_refine_ls_structure_factor_coef Fsqd
_refine_ls_weighting_details 'calc w=1/[\s^2^(Fo^2^)+(0.0596P)^2^+0.2627P] where P=(Fo^2^+2Fc^2^)/3'
_refine_ls_weighting_scheme calc
_refine_ls_wR_factor_gt 0.1201
_refine_ls_wR_factor_ref 0.1425
_reflns_number_gt 3605
_reflns_number_total 5527
_reflns_threshold_expression I>2\s(I)
_cod_data_source_file ol035354ksi20030721_034928.cif
_cod_data_source_block k03134
_cod_depositor_comments
;
The following automatic conversions were performed:

'_symmetry_cell_setting' value 'Triclinic' changed to 'triclinic'
according to /home/saulius/struct/CIF-dictionaries/cif_core.dic
dictionary named 'cif_core.dic' version 2.4.1 from 2010-06-29.

Automatic conversion script
Id: cif_fix_values 1715 2011-07-08 13:25:40Z adriana 
;
_cod_database_code 1507367

loop_
_symmetry_equiv_pos_as_xyz
'x, y, z'
'-x, -y, -z'

loop_
_atom_site_label
_atom_site_type_symbol
_atom_site_fract_x
_atom_site_fract_y
_atom_site_fract_z
_atom_site_U_iso_or_equiv
_atom_site_adp_type
_atom_site_occupancy
_atom_site_symmetry_multiplicity
_atom_site_calc_flag
_atom_site_refinement_flags
_atom_site_disorder_assembly
_atom_site_disorder_group
Si1 Si 0.39016(7) 0.21077(5) 0.62576(5) 0.03231(18) Uani 1 1 d D . .
O3 O -0.37466(19) -0.06736(14) 0.90213(13) 0.0506(4) Uani 1 1 d . B .
O4 O -0.13025(18) -0.04430(13) 0.78000(12) 0.0441(4) Uani 1 1 d . B .
C1 C 0.0342(3) 0.23858(18) 0.93669(17) 0.0384(5) Uani 1 1 d D . .
C2 C -0.1384(3) 0.18720(17) 0.97572(16) 0.0342(5) Uani 1 1 d . B .
C3 C -0.2414(3) 0.22005(17) 1.04980(16) 0.0369(5) Uani 1 1 d . . .
H3A H -0.3592 0.1873 1.0790 0.044 Uiso 1 1 calc R B .
C4 C -0.1790(3) 0.29826(18) 1.08240(16) 0.0382(5) Uani 1 1 d . B .
H4A H -0.2540 0.3179 1.1328 0.046 Uiso 1 1 calc R . .
C5 C -0.0073(3) 0.34807(18) 1.04174(16) 0.0375(5) Uani 1 1 d . . .
H5A H 0.0363 0.4016 1.0639 0.045 Uiso 1 1 calc R B .
C6 C 0.0989(3) 0.31786(18) 0.96814(16) 0.0371(5) Uani 1 1 d . B .
C8 C 0.3998(3) 0.43363(17) 0.89595(17) 0.0374(5) Uani 1 1 d . . .
H8A H 0.3748 0.4815 0.9320 0.045 Uiso 1 1 calc R A 1
C9 C 0.5702(3) 0.44884(17) 0.82492(16) 0.0352(5) Uani 1 1 d . B .
C10 C 0.7093(3) 0.52042(18) 0.82009(18) 0.0421(5) Uani 1 1 d . . .
H10A H 0.6927 0.5632 0.8617 0.050 Uiso 1 1 calc R B .
C11 C 0.8713(3) 0.52993(19) 0.75544(19) 0.0449(6) Uani 1 1 d . . .
H11A H 0.9653 0.5787 0.7533 0.054 Uiso 1 1 calc R . .
C12 C 0.8966(3) 0.46889(19) 0.69422(19) 0.0457(6) Uani 1 1 d . . .
H12A H 1.0086 0.4745 0.6509 0.055 Uiso 1 1 calc R B .
C13 C 0.7582(3) 0.39887(18) 0.69573(18) 0.0416(5) Uani 1 1 d . B .
H13A H 0.7760 0.3574 0.6528 0.050 Uiso 1 1 calc R . .
C14 C 0.5945(3) 0.38921(17) 0.75948(17) 0.0366(5) Uani 1 1 d D . .
O1 O 0.1601(3) 0.2111(3) 0.8691(2) 0.0341(8) Uani 0.770(5) 1 d PD B 1
O2 O 0.4895(8) 0.2500(5) 0.7036(5) 0.0356(12) Uani 0.770(5) 1 d PD B 1
C7 C 0.2806(3) 0.3530(2) 0.90983(17) 0.0430(5) Uani 1 1 d . B 1
C15 C 0.4336(4) 0.3255(3) 0.7495(3) 0.0325(11) Uani 0.770(5) 1 d PD B 1
H15 H 0.3592 0.3826 0.7015 0.039 Uiso 0.770(5) 1 calc PR B 1
C16 C 0.3306(3) 0.2645(2) 0.8647(2) 0.0323(8) Uani 0.770(5) 1 d PD B 1
H16 H 0.4026 0.2059 0.9133 0.039 Uiso 0.770(5) 1 calc PR B 1
O1* O 0.1345(10) 0.2465(8) 0.8399(6) 0.034(3) Uani 0.230(5) 1 d PD B 2
O2* O 0.476(3) 0.2813(16) 0.6837(13) 0.040(5) Uani 0.230(5) 1 d PD B 2
C7* C 0.2806(3) 0.3530(2) 0.90983(17) 0.0430(5) Uani 0.00 1 d P B 2
C15* C 0.4539(8) 0.2931(6) 0.7825(10) 0.027(3) Uani 0.230(5) 1 d PD B 2
H15* H 0.4733 0.2201 0.8458 0.033 Uiso 0.230(5) 1 calc PR B 2
C16* C 0.2770(10) 0.3360(7) 0.8056(7) 0.033(3) Uani 0.230(5) 1 d PD B 2
H16* H 0.2550 0.4082 0.7423 0.040 Uiso 0.230(5) 1 calc PR B 2
C17 C 0.1909(3) 0.2883(2) 0.58431(19) 0.0453(5) Uani 1 1 d . B .
H17A H 0.1031 0.2727 0.6500 0.068 Uiso 1 1 calc R . .
H17B H 0.1410 0.2624 0.5364 0.068 Uiso 1 1 calc R . .
H17C H 0.2235 0.3708 0.5446 0.068 Uiso 1 1 calc R . .
C18 C 0.3306(3) 0.05497(19) 0.7065(2) 0.0577(7) Uani 1 1 d . B .
H18A H 0.2412 0.0417 0.7709 0.087 Uiso 1 1 calc R . .
H18B H 0.4360 0.0156 0.7307 0.087 Uiso 1 1 calc R . .
H18C H 0.2831 0.0252 0.6606 0.087 Uiso 1 1 calc R . .
C19 C 0.5623(3) 0.23843(18) 0.50183(17) 0.0388(5) Uani 1 1 d . B .
C20 C 0.4917(4) 0.1975(3) 0.4246(2) 0.0667(8) Uani 1 1 d . . .
H20A H 0.5834 0.2132 0.3606 0.100 Uiso 1 1 calc R B .
H20B H 0.3875 0.2383 0.4000 0.100 Uiso 1 1 calc R . .
H20C H 0.4592 0.1150 0.4638 0.100 Uiso 1 1 calc R . .
C21 C 0.7275(3) 0.1765(2) 0.5387(2) 0.0555(7) Uani 1 1 d . . .
H21A H 0.8169 0.1912 0.4740 0.083 Uiso 1 1 calc R B .
H21B H 0.6963 0.0940 0.5800 0.083 Uiso 1 1 calc R . .
H21C H 0.7748 0.2049 0.5857 0.083 Uiso 1 1 calc R . .
C22 C 0.6146(3) 0.3676(2) 0.43713(19) 0.0564(7) Uani 1 1 d . . .
H22A H 0.7040 0.3815 0.3726 0.085 Uiso 1 1 calc R B .
H22B H 0.6631 0.3952 0.4843 0.085 Uiso 1 1 calc R . .
H22C H 0.5102 0.4085 0.4133 0.085 Uiso 1 1 calc R . .
C23 C -0.2125(3) 0.10321(17) 0.94670(17) 0.0356(5) Uani 1 1 d . . .
H23A H -0.3291 0.0719 0.9827 0.043 Uiso 1 1 calc R B .
C24 C -0.1364(3) 0.06528(19) 0.87597(18) 0.0418(5) Uani 1 1 d . B .
H24A H -0.0201 0.0944 0.8373 0.050 Uiso 1 1 calc R . .
C25 C -0.2288(3) -0.02077(18) 0.85669(17) 0.0388(5) Uani 1 1 d . . .
C26 C -0.2055(3) -0.13053(19) 0.75546(19) 0.0419(5) Uani 1 1 d . . .
H26A H -0.3165 -0.1061 0.7264 0.050 Uiso 1 1 calc R B .
H26B H -0.2317 -0.2041 0.8226 0.050 Uiso 1 1 calc R . .
C27 C -0.0699(3) -0.1433(2) 0.6708(2) 0.0509(6) Uani 1 1 d . B .
H27A H -0.1148 -0.2012 0.6513 0.076 Uiso 1 1 calc R . .
H27B H 0.0391 -0.1673 0.7008 0.076 Uiso 1 1 calc R . .
H27C H -0.0454 -0.0698 0.6051 0.076 Uiso 1 1 calc R . .

loop_
_atom_site_aniso_label
_atom_site_aniso_U_11
_atom_site_aniso_U_22
_atom_site_aniso_U_33
_atom_site_aniso_U_23
_atom_site_aniso_U_13
_atom_site_aniso_U_12
Si1 0.0282(3) 0.0325(3) 0.0360(3) -0.0154(2) -0.0036(2) 0.0017(2)
O3 0.0345(8) 0.0591(10) 0.0630(10) -0.0357(9) 0.0056(7) -0.0104(7)
O4 0.0372(8) 0.0519(9) 0.0512(9) -0.0327(8) 0.0011(7) -0.0042(7)
C1 0.0366(11) 0.0457(12) 0.0338(11) -0.0211(10) 0.0023(9) -0.0041(9)
C2 0.0322(10) 0.0365(11) 0.0319(10) -0.0139(9) -0.0031(8) -0.0004(9)
C3 0.0343(11) 0.0394(11) 0.0338(11) -0.0140(9) -0.0028(9) 0.0024(9)
C4 0.0384(11) 0.0421(12) 0.0340(11) -0.0176(9) -0.0029(9) 0.0063(9)
C5 0.0429(12) 0.0379(11) 0.0330(10) -0.0161(9) -0.0082(9) 0.0039(9)
C6 0.0379(11) 0.0424(12) 0.0317(10) -0.0181(9) -0.0018(9) -0.0045(9)
C8 0.0397(11) 0.0364(11) 0.0364(11) -0.0164(9) -0.0054(9) -0.0002(9)
C9 0.0375(11) 0.0335(10) 0.0341(10) -0.0132(9) -0.0090(9) 0.0004(9)
C10 0.0438(12) 0.0392(12) 0.0429(12) -0.0175(10) -0.0081(10) -0.0045(10)
C11 0.0371(11) 0.0440(12) 0.0515(13) -0.0192(11) -0.0065(10) -0.0063(10)
C12 0.0317(11) 0.0471(13) 0.0542(14) -0.0202(11) -0.0024(10) -0.0040(10)
C13 0.0353(11) 0.0416(12) 0.0513(13) -0.0245(11) -0.0043(10) 0.0023(9)
C14 0.0318(10) 0.0365(11) 0.0397(11) -0.0151(9) -0.0060(9) 0.0001(9)
O1 0.0307(12) 0.0379(16) 0.0335(13) -0.0180(13) 0.0025(10) -0.0053(10)
O2 0.0319(17) 0.042(2) 0.0395(17) -0.0230(17) -0.0088(11) 0.0081(14)
C7 0.0405(12) 0.0555(14) 0.0377(11) -0.0274(11) 0.0017(10) -0.0093(10)
C15 0.0338(17) 0.0296(18) 0.034(2) -0.0136(17) -0.0047(14) 0.0041(14)
C16 0.0284(13) 0.0335(16) 0.0349(15) -0.0151(13) -0.0046(11) -0.0008(11)
O1* 0.030(4) 0.037(6) 0.030(4) -0.013(4) 0.002(4) -0.011(4)
O2* 0.022(5) 0.066(12) 0.053(9) -0.046(10) 0.002(5) 0.003(7)
C7* 0.0405(12) 0.0555(14) 0.0377(11) -0.0274(11) 0.0017(10) -0.0093(10)
C15* 0.025(5) 0.028(6) 0.032(7) -0.014(6) -0.008(4) 0.003(4)
C16* 0.037(5) 0.027(5) 0.032(5) -0.011(4) -0.002(4) -0.002(4)
C17 0.0372(11) 0.0545(14) 0.0467(13) -0.0244(11) -0.0078(10) 0.0087(10)
C18 0.0430(13) 0.0398(13) 0.0738(17) -0.0127(12) -0.0003(12) -0.0008(11)
C19 0.0365(11) 0.0443(12) 0.0396(11) -0.0220(10) -0.0065(9) 0.0052(9)
C20 0.0643(17) 0.094(2) 0.0600(16) -0.0518(16) -0.0068(14) 0.0015(15)
C21 0.0397(12) 0.0685(17) 0.0598(15) -0.0320(13) -0.0010(11) 0.0131(12)
C22 0.0541(15) 0.0556(15) 0.0412(13) -0.0086(11) 0.0048(11) -0.0028(12)
C23 0.0293(10) 0.0371(11) 0.0391(11) -0.0163(9) -0.0039(9) -0.0002(9)
C24 0.0321(11) 0.0492(13) 0.0458(12) -0.0253(11) 0.0020(9) -0.0078(10)
C25 0.0328(11) 0.0451(12) 0.0412(11) -0.0227(10) -0.0026(9) 0.0000(9)
C26 0.0399(12) 0.0449(12) 0.0492(13) -0.0272(11) -0.0114(10) 0.0046(10)
C27 0.0514(14) 0.0568(15) 0.0546(14) -0.0331(12) -0.0107(11) 0.0095(12)

loop_
_atom_type_symbol
_atom_type_description
_atom_type_scat_dispersion_real
_atom_type_scat_dispersion_imag
_atom_type_scat_source
C C 0.0033 0.0016 'International Tables Vol C Tables 4.2.6.8 and 6.1.1.4'
H H 0.0000 0.0000 'International Tables Vol C Tables 4.2.6.8 and 6.1.1.4'
O O 0.0106 0.0060 'International Tables Vol C Tables 4.2.6.8 and 6.1.1.4'
Si Si 0.0817 0.0704 'International Tables Vol C Tables 4.2.6.8 and 6.1.1.4'

loop_
_geom_angle_atom_site_label_1
_geom_angle_atom_site_label_2
_geom_angle_atom_site_label_3
_geom_angle
O2 Si1 O2* 14.0(9)
O2 Si1 C18 106.1(2)
O2* Si1 C18 119.2(7)
O2 Si1 C17 113.9(2)
O2* Si1 C17 102.7(8)
C18 Si1 C17 110.41(11)
O2 Si1 C19 105.1(2)
O2* Si1 C19 103.1(7)
C18 Si1 C19 110.25(11)
C17 Si1 C19 110.83(10)
C25 O4 C26 116.48(16)
O1* C1 O1 21.7(5)
O1* C1 C6 111.3(3)
O1 C1 C6 113.44(19)
O1* C1 C2 122.9(4)
O1 C1 C2 123.9(2)
C6 C1 C2 122.58(19)
C3 C2 C1 115.26(19)
C3 C2 C23 119.70(18)
C1 C2 C23 125.02(19)
C4 C3 C2 122.93(19)
C3 C4 C5 120.37(19)
C6 C5 C4 118.5(2)
C5 C6 C1 120.38(19)
C5 C6 C7 133.0(2)
C1 C6 C7 106.64(18)
C7 C8 C9 119.7(2)
C10 C9 C14 119.01(19)
C10 C9 C8 121.9(2)
C14 C9 C8 119.04(18)
C11 C10 C9 120.8(2)
C12 C11 C10 120.1(2)
C11 C12 C13 120.1(2)
C14 C13 C12 120.4(2)
C13 C14 C9 119.47(19)
C13 C14 C15* 120.8(4)
C9 C14 C15* 118.1(4)
C13 C14 C15 120.7(2)
C9 C14 C15 119.4(2)
C15* C14 C15 19.1(4)
C1 O1 C16 107.5(2)
C15 O2 Si1 128.4(4)
C8 C7 C6 134.6(2)
C8 C7 C16 119.93(19)
C6 C7 C16 105.31(18)
O2 C15 C16 112.9(4)
O2 C15 C14 110.5(2)
C16 C15 C14 105.4(2)
O1 C16 C15 113.0(2)
O1 C16 C7 103.91(19)
C15 C16 C7 109.3(2)
C1 O1* C16* 107.7(5)
C15* O2* Si1 141.1(11)
O2* C15* C16* 112.3(14)
O2* C15* C14 103.9(4)
C16* C15* C14 106.4(5)
O1* C16* C15* 111.0(6)
C21 C19 C20 109.7(2)
C21 C19 C22 108.45(19)
C20 C19 C22 108.1(2)
C21 C19 Si1 109.68(15)
C20 C19 Si1 111.05(15)
C22 C19 Si1 109.88(15)
C24 C23 C2 127.68(19)
C23 C24 C25 120.97(19)
O3 C25 O4 122.3(2)
O3 C25 C24 126.6(2)
O4 C25 C24 111.15(17)
O4 C26 C27 106.27(17)

loop_
_geom_bond_atom_site_label_1
_geom_bond_atom_site_label_2
_geom_bond_distance
Si1 O2 1.645(2)
Si1 O2* 1.645(3)
Si1 C18 1.853(2)
Si1 C17 1.856(2)
Si1 C19 1.881(2)
O3 C25 1.212(2)
O4 C25 1.342(2)
O4 C26 1.446(2)
C1 O1* 1.388(3)
C1 O1 1.388(3)
C1 C6 1.395(3)
C1 C2 1.401(3)
C2 C3 1.401(3)
C2 C23 1.457(3)
C3 C4 1.387(3)
C4 C5 1.390(3)
C5 C6 1.387(3)
C6 C7 1.462(3)
C8 C7 1.323(3)
C8 C9 1.463(3)
C9 C10 1.393(3)
C9 C14 1.410(3)
C10 C11 1.383(3)
C11 C12 1.377(3)
C12 C13 1.393(3)
C13 C14 1.388(3)
C14 C15* 1.544(3)
C14 C15 1.545(3)
O1 C16 1.464(3)
O2 C15 1.410(4)
C7 C16 1.547(3)
C15 C16 1.508(4)
O1* C16* 1.464(3)
O2* C15* 1.410(4)
C15* C16* 1.508(4)
C19 C21 1.534(3)
C19 C20 1.537(3)
C19 C22 1.538(3)
C23 C24 1.327(3)
C24 C25 1.463(3)
C26 C27 1.500(3)
